data_7057106
loop_
_publ_author_name
'Jeannin, Olivier'
'Huynh, Huu-Tri'
'Riel, Asia Marie S.'
'Fourmigu\'e, Marc'

_publ_section_title
;
 Chalcogen bonding interactions in organic selenocyanates: from
 cooperativity to chelation
;
_journal_issue 13
_journal_name_full 'New Journal of Chemistry'
_journal_page_first 10502
_journal_paper_doi 10.1039/C8NJ00554K
_journal_volume 42
_journal_year 2018
_chemical_formula_moiety 'C15 H15 N3 Se3'
_chemical_formula_sum 'C15 H15 N3 Se3'
_chemical_formula_weight 474.18
_space_group_IT_number 15
_space_group_name_Hall '-C 2yc'
_space_group_name_H-M_alt 'C 1 2/c 1'
_symmetry_cell_setting monoclinic
_symmetry_Int_Tables_number 15
_symmetry_space_group_name_Hall '-C 2yc'
_symmetry_space_group_name_H-M 'C 1 2/c 1'
_atom_sites_solution_hydrogens geom
_audit_conform_dict_location ftp://ftp.iucr.org/pub/cif_core.dic
_audit_conform_dict_name cif_core.dic
_audit_conform_dict_version 2.4.3
_audit_creation_date 2017-11-16T14:39:52-00:00
_audit_creation_method 'WinGX routine CIF_UPDATE'
_audit_update_record
;
2018-01-31 deposited with the CCDC.
2018-03-05 downloaded from the CCDC.
;
_cell_angle_alpha 90
_cell_angle_beta 99.039(2)
_cell_angle_gamma 90
_cell_formula_units_Z 8
_cell_length_a 18.8209(9)
_cell_length_b 10.1135(5)
_cell_length_c 17.9834(7)
_cell_measurement_reflns_used 3250
_cell_measurement_temperature 296(2)
_cell_measurement_theta_max 24.78
_cell_measurement_theta_min 2.49
_cell_measurement_wavelength 0.71073
_cell_volume 3380.5(3)
_computing_cell_refinement 'Bruker APEX2 (Bruker, 2014)'
_computing_data_collection 'Bruker APEX2 (Bruker, 2014)'
_computing_data_reduction 'Bruker APEX2 (Bruker, 2014)'
_computing_molecular_graphics 'Ortep for Windows (Farrugia, 2012)'
_computing_publication_material 'WinGX publication routines (Farrugia, 2012)'
_computing_structure_refinement 'SHELXL-2014/7 (Sheldrick, 2014)'
_computing_structure_solution 'SIR-92 (Altomare et al., 1994)'
_diffrn_ambient_temperature 296(2)
_diffrn_detector 'CCD plate'
_diffrn_measured_fraction_theta_full 0.998
_diffrn_measured_fraction_theta_max 0.996
_diffrn_measurement_device_type 'APEXII, Bruker-AXS'
_diffrn_measurement_method 'CCD rotation images, thick slices'
_diffrn_orient_matrix_UB_11 -0.045065
_diffrn_orient_matrix_UB_12 -0.046963
_diffrn_orient_matrix_UB_13 -0.022412
_diffrn_orient_matrix_UB_21 0.01381
_diffrn_orient_matrix_UB_22 -0.07695
_diffrn_orient_matrix_UB_23 0.03414
_diffrn_orient_matrix_UB_31 -0.025941
_diffrn_orient_matrix_UB_32 0.04062
_diffrn_orient_matrix_UB_33 0.038763
_diffrn_radiation_monochromator graphite
_diffrn_radiation_probe x-ray
_diffrn_radiation_source 'fine-focus sealed tube'
_diffrn_radiation_type MoK\a
_diffrn_radiation_wavelength 0.71073
_diffrn_reflns_av_R_equivalents 0.0464
_diffrn_reflns_av_unetI/netI 0.0533
_diffrn_reflns_Laue_measured_fraction_full 0.998
_diffrn_reflns_Laue_measured_fraction_max 0.996
_diffrn_reflns_limit_h_max 24
_diffrn_reflns_limit_h_min -24
_diffrn_reflns_limit_k_max 12
_diffrn_reflns_limit_k_min -13
_diffrn_reflns_limit_l_max 23
_diffrn_reflns_limit_l_min -23
_diffrn_reflns_number 15377
_diffrn_reflns_point_group_measured_fraction_full 0.998
_diffrn_reflns_point_group_measured_fraction_max 0.996
_diffrn_reflns_theta_full 25.242
_diffrn_reflns_theta_max 27.491
_diffrn_reflns_theta_min 3.119
_diffrn_standards_number 0
_exptl_absorpt_coefficient_mu 6.525
_exptl_absorpt_correction_T_max 0.593
_exptl_absorpt_correction_T_min 0.243
_exptl_absorpt_correction_type multi-scan
_exptl_absorpt_process_details
;
  [Sheldrick, G.M. (2014). SADABS Bruker AXS Inc., Madison, Wisconsin, USA]
;
_exptl_crystal_colour colorless
_exptl_crystal_density_diffrn 1.863
_exptl_crystal_density_method 'not measured'
_exptl_crystal_description prism
_exptl_crystal_F_000 1824
_exptl_crystal_size_max 0.23
_exptl_crystal_size_mid 0.22
_exptl_crystal_size_min 0.08
_refine_diff_density_max 0.505
_refine_diff_density_min -0.636
_refine_diff_density_rms 0.095
_refine_ls_extinction_method none
_refine_ls_goodness_of_fit_ref 0.891
_refine_ls_hydrogen_treatment constr
_refine_ls_matrix_type full
_refine_ls_number_constraints 0
_refine_ls_number_parameters 209
_refine_ls_number_reflns 3860
_refine_ls_number_restraints 3
_refine_ls_restrained_S_all 0.891
_refine_ls_R_factor_all 0.0918
_refine_ls_R_factor_gt 0.0381
_refine_ls_shift/su_max 0.001
_refine_ls_shift/su_mean 0
_refine_ls_structure_factor_coef Fsqd
_refine_ls_weighting_details 'w=1/[\s^2^(Fo^2^)+(0.0349P)^2^+18.3108P] where P=(Fo^2^+2Fc^2^)/3'
_refine_ls_weighting_scheme calc
_refine_ls_wR_factor_gt 0.0754
_refine_ls_wR_factor_ref 0.0991
_reflns_Friedel_coverage 0
_reflns_number_gt 2312
_reflns_number_total 3860
_reflns_threshold_expression 'I > 2\s(I)'
_cod_data_source_file c8nj00554k1.cif
_cod_data_source_block 1b
_cod_depositor_comments 'Adding full bibliography for 7057104--7057109.cif.'
_cod_original_sg_symbol_H-M 'C 2/c'
_cod_database_code 7057106

loop_
_symmetry_equiv_pos_as_xyz
'x, y, z'
'-x, y, -z+1/2'
'x+1/2, y+1/2, z'
'-x+1/2, y+1/2, -z+1/2'
'-x, -y, -z'
'x, -y, z-1/2'
'-x+1/2, -y+1/2, -z'
'x+1/2, -y+1/2, z-1/2'

loop_
_atom_site_label
_atom_site_type_symbol
_atom_site_fract_x
_atom_site_fract_y
_atom_site_fract_z
_atom_site_U_iso_or_equiv
_atom_site_adp_type
_atom_site_occupancy
_atom_site_site_symmetry_order
_atom_site_calc_flag
_atom_site_refinement_flags_posn
_atom_site_refinement_flags_adp
_atom_site_refinement_flags_occupancy
_atom_site_disorder_assembly
_atom_site_disorder_group
C1 C 0.1419(2) 0.2945(4) 0.4755(2) 0.0357(10) Uani 1 1 d . . . . .
C2 C 0.1411(2) 0.4330(4) 0.4786(2) 0.0370(10) Uani 1 1 d . . . . .
C3 C 0.1060(2) 0.4971(4) 0.5319(2) 0.0348(9) Uani 1 1 d . . . . .
C4 C 0.0714(2) 0.4222(4) 0.5818(2) 0.0356(10) Uani 1 1 d . . . . .
C5 C 0.0709(2) 0.2841(4) 0.5766(2) 0.0344(10) Uani 1 1 d . . . . .
C6 C 0.1067(2) 0.2186(4) 0.5237(2) 0.0364(10) Uani 1 1 d . . . . .
C7 C 0.1773(3) 0.5130(5) 0.4234(3) 0.0540(13) Uani 1 1 d . . . . .
H7A H 0.2016 0.4543 0.3938 0.081 Uiso 1 1 calc R U . . .
H7B H 0.2116 0.5727 0.4507 0.081 Uiso 1 1 calc R U . . .
H7C H 0.1416 0.5626 0.3908 0.081 Uiso 1 1 calc R U . . .
C8 C 0.0353(3) 0.4914(5) 0.6405(3) 0.0496(12) Uani 1 1 d . . . . .
H8A H -0.0106 0.5251 0.6173 0.074 Uiso 1 1 calc R U . . .
H8B H 0.065 0.5632 0.662 0.074 Uiso 1 1 calc R U . . .
H8C H 0.0285 0.4298 0.6793 0.074 Uiso 1 1 calc R U . . .
C9 C 0.1070(3) 0.0703(5) 0.5216(3) 0.0544(13) Uani 1 1 d . . . . .
H9A H 0.1247 0.0409 0.4772 0.082 Uiso 1 1 calc R U . . .
H9B H 0.0589 0.038 0.5209 0.082 Uiso 1 1 calc R U . . .
H9C H 0.1375 0.0371 0.5654 0.082 Uiso 1 1 calc R U . . .
C10 C 0.1817(2) 0.2249(5) 0.4201(2) 0.0438(11) Uani 1 1 d . . . . .
H10A H 0.1939 0.1365 0.4387 0.053 Uiso 1 1 calc R U . . .
H10B H 0.2263 0.2717 0.4181 0.053 Uiso 1 1 calc R U . . .
C11 C 0.0392(3) 0.1698(5) 0.3419(2) 0.0431(11) Uani 1 1 d . . . . .
C12 C 0.1029(3) 0.6457(5) 0.5347(2) 0.0441(11) Uani 1 1 d . . . . .
H12A H 0.0537 0.6718 0.5373 0.053 Uiso 1 1 calc R U . . .
H12B H 0.115 0.6803 0.488 0.053 Uiso 1 1 calc R U . . .
C13 C 0.2528(3) 0.6610(5) 0.6005(3) 0.0466(12) Uani 1 1 d . . . . .
N1 N -0.0168(2) 0.1457(5) 0.3550(2) 0.0617(12) Uani 1 1 d . . . . .
N2 N 0.3086(3) 0.6256(5) 0.5921(3) 0.0728(14) Uani 1 1 d . . . . .
Se1 Se 0.12715(3) 0.21157(6) 0.31607(3) 0.05613(18) Uani 1 1 d . . . . .
Se2 Se 0.16681(3) 0.73003(5) 0.61964(3) 0.04755(16) Uani 1 1 d . . . . .
C141 C 0.0317(3) 0.2043(5) 0.6275(3) 0.0477(12) Uani 0.293(8) 1 d D . P A 1
H14A H 0.0215 0.1184 0.6042 0.057 Uiso 0.293(8) 1 calc R U P A 1
H14B H -0.0143 0.2469 0.6288 0.057 Uiso 0.293(8) 1 calc R U P A 1
C151 C 0.1686(8) 0.178(3) 0.7131(16) 0.073(4) Uani 0.293(8) 1 d D . P A 1
N31 N 0.2264(8) 0.197(3) 0.7047(14) 0.136(5) Uani 0.293(8) 1 d D . P A 1
Se31 Se 0.07774(19) 0.1739(6) 0.73336(18) 0.0525(10) Uani 0.293(8) 1 d D . P A 1
C142 C 0.0317(3) 0.2043(5) 0.6275(3) 0.0477(12) Uani 0.707(8) 1 d D . P A 2
H14C H 0.0065 0.1322 0.599 0.057 Uiso 0.707(8) 1 calc R U P A 2
H14D H -0.004 0.2597 0.6457 0.057 Uiso 0.707(8) 1 calc R U P A 2
C152 C 0.1660(4) 0.2592(11) 0.7252(6) 0.073(4) Uani 0.707(8) 1 d D . P A 2
N32 N 0.2124(5) 0.3334(14) 0.7308(6) 0.136(5) Uani 0.707(8) 1 d D . P A 2
Se32 Se 0.09844(18) 0.1298(3) 0.71574(15) 0.0741(8) Uani 0.707(8) 1 d D . P A 2

loop_
_atom_site_aniso_label
_atom_site_aniso_U_11
_atom_site_aniso_U_22
_atom_site_aniso_U_33
_atom_site_aniso_U_23
_atom_site_aniso_U_13
_atom_site_aniso_U_12
C1 0.031(2) 0.043(3) 0.031(2) -0.002(2) -0.0026(17) -0.0015(19)
C2 0.033(2) 0.042(3) 0.034(2) 0.000(2) -0.0003(18) -0.009(2)
C3 0.033(2) 0.037(3) 0.031(2) -0.004(2) -0.0054(17) -0.002(2)
C4 0.033(2) 0.043(3) 0.029(2) 0.0005(19) -0.0029(17) -0.0001(19)
C5 0.034(2) 0.037(3) 0.030(2) 0.0042(19) -0.0011(17) -0.0032(19)
C6 0.037(2) 0.035(2) 0.034(2) -0.003(2) -0.0053(18) -0.001(2)
C7 0.066(3) 0.047(3) 0.051(3) -0.005(2) 0.016(3) -0.018(3)
C8 0.052(3) 0.048(3) 0.050(3) -0.006(2) 0.013(2) -0.003(2)
C9 0.064(3) 0.043(3) 0.058(3) 0.002(2) 0.015(3) 0.002(3)
C10 0.036(2) 0.054(3) 0.038(2) -0.006(2) -0.0017(19) -0.001(2)
C11 0.045(3) 0.044(3) 0.039(2) -0.003(2) 0.002(2) -0.001(2)
C12 0.052(3) 0.039(3) 0.038(2) 0.001(2) -0.002(2) 0.000(2)
C13 0.056(3) 0.038(3) 0.045(3) -0.008(2) 0.005(2) -0.003(2)
N1 0.043(3) 0.079(4) 0.061(3) 0.005(2) 0.003(2) -0.009(2)
N2 0.071(3) 0.072(3) 0.076(3) -0.023(3) 0.014(3) 0.014(3)
Se1 0.0470(3) 0.0875(4) 0.0350(3) -0.0114(3) 0.0100(2) -0.0139(3)
Se2 0.0476(3) 0.0466(3) 0.0486(3) -0.0149(2) 0.0082(2) -0.0053(2)
C141 0.051(3) 0.049(3) 0.041(3) 0.008(2) 0.000(2) -0.004(2)
C151 0.048(4) 0.124(11) 0.045(5) 0.036(8) -0.001(3) 0.006(6)
N31 0.076(6) 0.208(13) 0.109(7) 0.075(9) -0.031(5) -0.058(8)
Se31 0.0476(14) 0.078(2) 0.0353(12) 0.0103(13) 0.0181(9) 0.0058(13)
C142 0.051(3) 0.049(3) 0.041(3) 0.008(2) 0.000(2) -0.004(2)
C152 0.048(4) 0.124(11) 0.045(5) 0.036(8) -0.001(3) 0.006(6)
N32 0.076(6) 0.208(13) 0.109(7) 0.075(9) -0.031(5) -0.058(8)
Se32 0.0890(14) 0.0744(11) 0.0526(9) 0.0298(8) -0.0089(9) -0.0150(9)

loop_
_atom_type_symbol
_atom_type_description
_atom_type_scat_dispersion_real
_atom_type_scat_dispersion_imag
_atom_type_scat_source
C C 0.0033 0.0016 'International Tables Vol C Tables 4.2.6.8 and 6.1.1.4'
H H 0 0 'International Tables Vol C Tables 4.2.6.8 and 6.1.1.4'
N N 0.0061 0.0033 'International Tables Vol C Tables 4.2.6.8 and 6.1.1.4'
Se Se -0.0929 2.2259 'International Tables Vol C Tables 4.2.6.8 and 6.1.1.4'

loop_
_geom_angle_atom_site_label_1
_geom_angle_atom_site_label_2
_geom_angle_atom_site_label_3
_geom_angle
C6 C1 C2 120.9(4)
C6 C1 C10 119.0(4)
C2 C1 C10 120.1(4)
C3 C2 C1 119.9(4)
C3 C2 C7 120.4(4)
C1 C2 C7 119.7(4)
C2 C3 C4 119.9(4)
C2 C3 C12 120.6(4)
C4 C3 C12 119.4(4)
C5 C4 C3 119.6(4)
C5 C4 C8 120.5(4)
C3 C4 C8 119.9(4)
C4 C5 C6 120.8(4)
C4 C5 C142 119.8(4)
C6 C5 C142 119.4(4)
C4 C5 C141 119.8(4)
C6 C5 C141 119.4(4)
C1 C6 C5 118.8(4)
C1 C6 C9 121.9(4)
C5 C6 C9 119.3(4)
C2 C7 H7A 109.5
C2 C7 H7B 109.5
H7A C7 H7B 109.5
C2 C7 H7C 109.5
H7A C7 H7C 109.5
H7B C7 H7C 109.5
C4 C8 H8A 109.5
C4 C8 H8B 109.5
H8A C8 H8B 109.5
C4 C8 H8C 109.5
H8A C8 H8C 109.5
H8B C8 H8C 109.5
C6 C9 H9A 109.5
C6 C9 H9B 109.5
H9A C9 H9B 109.5
C6 C9 H9C 109.5
H9A C9 H9C 109.5
H9B C9 H9C 109.5
C1 C10 Se1 114.5(3)
C1 C10 H10A 108.6
Se1 C10 H10A 108.6
C1 C10 H10B 108.6
Se1 C10 H10B 108.6
H10A C10 H10B 107.6
N1 C11 Se1 177.1(4)
C3 C12 Se2 115.7(3)
C3 C12 H12A 108.4
Se2 C12 H12A 108.4
C3 C12 H12B 108.4
Se2 C12 H12B 108.4
H12A C12 H12B 107.4
N2 C13 Se2 174.8(5)
C11 Se1 C10 97.47(19)
C13 Se2 C12 97.9(2)
C5 C141 Se31 119.1(3)
C5 C141 H14A 107.6
Se31 C141 H14A 107.6
C5 C141 H14B 107.6
Se31 C141 H14B 107.6
H14A C141 H14B 107
N31 C151 Se31 171(3)
C151 Se31 C141 95.0(9)
C5 C142 Se32 112.2(3)
C5 C142 H14C 109.2
Se32 C142 H14C 109.2
C5 C142 H14D 109.2
Se32 C142 H14D 109.2
H14C C142 H14D 107.9
N32 C152 Se32 174.7(12)
C152 Se32 C142 98.4(3)

loop_
_geom_bond_atom_site_label_1
_geom_bond_atom_site_label_2
_geom_bond_distance
C1 C6 1.401(6)
C1 C2 1.401(6)
C1 C10 1.510(6)
C2 C3 1.406(6)
C2 C7 1.523(6)
C3 C4 1.409(6)
C3 C12 1.505(6)
C4 C5 1.399(6)
C4 C8 1.515(6)
C5 C6 1.415(6)
C5 C142 1.498(6)
C5 C141 1.498(6)
C6 C9 1.500(7)
C7 H7A 0.96
C7 H7B 0.96
C7 H7C 0.96
C8 H8A 0.96
C8 H8B 0.96
C8 H8C 0.96
C9 H9A 0.96
C9 H9B 0.96
C9 H9C 0.96
C10 Se1 1.993(4)
C10 H10A 0.97
C10 H10B 0.97
C11 N1 1.141(5)
C11 Se1 1.837(5)
C12 Se2 1.982(4)
C12 H12A 0.97
C12 H12B 0.97
C13 N2 1.142(6)
C13 Se2 1.843(5)
C141 Se31 1.988(5)
C141 H14A 0.97
C141 H14B 0.97
C151 N31 1.137(13)
C151 Se31 1.804(11)
C142 Se32 2.010(5)
C142 H14C 0.97
C142 H14D 0.97
C152 N32 1.144(10)
C152 Se32 1.813(9)

loop_
_geom_torsion_atom_site_label_1
_geom_torsion_atom_site_label_2
_geom_torsion_atom_site_label_3
_geom_torsion_atom_site_label_4
_geom_torsion
C6 C1 C2 C3 1.5(6)
C10 C1 C2 C3 -177.9(4)
C6 C1 C2 C7 -177.6(4)
C10 C1 C2 C7 3.0(6)
C1 C2 C3 C4 -0.3(6)
C7 C2 C3 C4 178.7(4)
C1 C2 C3 C12 -178.4(4)
C7 C2 C3 C12 0.7(6)
C2 C3 C4 C5 -1.5(6)
C12 C3 C4 C5 176.6(4)
C2 C3 C4 C8 178.4(4)
C12 C3 C4 C8 -3.5(6)
C3 C4 C5 C6 2.2(6)
C8 C4 C5 C6 -177.7(4)
C3 C4 C5 C142 -177.6(4)
C8 C4 C5 C142 2.5(6)
C3 C4 C5 C141 -177.6(4)
C8 C4 C5 C141 2.5(6)
C2 C1 C6 C5 -0.8(6)
C10 C1 C6 C5 178.6(4)
C2 C1 C6 C9 -179.8(4)
C10 C1 C6 C9 -0.4(6)
C4 C5 C6 C1 -1.1(6)
C142 C5 C6 C1 178.7(4)
C141 C5 C6 C1 178.7(4)
C4 C5 C6 C9 178.0(4)
C142 C5 C6 C9 -2.2(6)
C141 C5 C6 C9 -2.2(6)
C6 C1 C10 Se1 98.6(4)
C2 C1 C10 Se1 -82.0(5)
C2 C3 C12 Se2 -105.7(4)
C4 C3 C12 Se2 76.2(5)
C4 C5 C141 Se31 -78.7(5)
C6 C5 C141 Se31 101.4(5)
C4 C5 C142 Se32 -99.8(4)
C6 C5 C142 Se32 80.4(4)
